data_4067465
loop_
_publ_author_name
'Franken, Andreas'
'McGrath, Thomas D.'
'Stone, F. Gordon A.'

_publ_section_title
;
 Toward Supramolecular Assembly of 10-Vertex {closo-2,1,10-FeC2B7}
 Clusters: Intramolecular Imidate Formation and Polymetallic, Polycluster
 Species
;
_journal_issue 10
_journal_name_full Organometallics
_journal_page_first 2234
_journal_paper_doi 10.1021/om900970x
_journal_volume 29
_journal_year 2010
_chemical_formula_moiety 'C11 H13 B7 Br Fe N O3, C7 H4 Br N'
_chemical_formula_sum 'C18 H17 B7 Br2 Fe N2 O3'
_chemical_formula_weight 600.68
_chemical_name_systematic
; 
 ? 
;
_space_group_IT_number 2
_symmetry_cell_setting triclinic
_symmetry_space_group_name_Hall '-P 1'
_symmetry_space_group_name_H-M 'P -1'
_atom_sites_solution_hydrogens geom
_atom_sites_solution_primary direct
_atom_sites_solution_secondary difmap
_audit_creation_method SHELXL-97
_cell_angle_alpha 75.372(2)
_cell_angle_beta 83.398(2)
_cell_angle_gamma 88.434(2)
_cell_formula_units_Z 2
_cell_length_a 7.0436(4)
_cell_length_b 11.0543(6)
_cell_length_c 15.8720(8)
_cell_measurement_reflns_used 7071
_cell_measurement_temperature 110(2)
_cell_measurement_theta_max 29.34
_cell_measurement_theta_min 2.67
_cell_volume 1187.84(11)
_computing_cell_refinement 'Bruker APEX2 (Bruker, 2003)'
_computing_data_collection 'Bruker APEX2 (Bruker, 2003)'
_computing_data_reduction 'Bruker APEX2 (Bruker, 2003)'
_computing_molecular_graphics 'Bruker SHELXTL (Bruker, 2001)'
_computing_publication_material 'Bruker SHELXTL (Bruker, 2001)'
_computing_structure_refinement 'Bruker SHELXTL (Bruker, 2001)'
_computing_structure_solution 'Bruker SHELXTL (Bruker, 2001)'
_diffrn_ambient_temperature 110(2)
_diffrn_measured_fraction_theta_full 0.998
_diffrn_measured_fraction_theta_max 0.882
_diffrn_measurement_device_type 'Bruker-Nonius X8 APEX CCD area detector'
_diffrn_measurement_method 'phi and omega scans'
_diffrn_radiation_monochromator graphite
_diffrn_radiation_source 'fine-focus sealed tube'
_diffrn_radiation_type MoK\a
_diffrn_radiation_wavelength 0.71073
_diffrn_reflns_av_R_equivalents 0.0413
_diffrn_reflns_av_sigmaI/netI 0.0515
_diffrn_reflns_limit_h_max 10
_diffrn_reflns_limit_h_min -10
_diffrn_reflns_limit_k_max 16
_diffrn_reflns_limit_k_min -15
_diffrn_reflns_limit_l_max 23
_diffrn_reflns_limit_l_min -19
_diffrn_reflns_number 25874
_diffrn_reflns_theta_full 25.00
_diffrn_reflns_theta_max 32.38
_diffrn_reflns_theta_min 2.91
_exptl_absorpt_coefficient_mu 4.023
_exptl_absorpt_correction_T_max 0.7524
_exptl_absorpt_correction_T_min 0.5514
_exptl_absorpt_correction_type multi-scan
_exptl_absorpt_process_details 'SADABS (Bruker, 2003)'
_exptl_crystal_colour orange
_exptl_crystal_density_diffrn 1.679
_exptl_crystal_density_method 'not measured'
_exptl_crystal_description plate
_exptl_crystal_F_000 588
_exptl_crystal_size_max 0.17
_exptl_crystal_size_mid 0.14
_exptl_crystal_size_min 0.08
_refine_diff_density_max 0.548
_refine_diff_density_min -0.468
_refine_diff_density_rms 0.101
_refine_ls_extinction_method none
_refine_ls_goodness_of_fit_ref 1.022
_refine_ls_hydrogen_treatment constr
_refine_ls_matrix_type full
_refine_ls_number_parameters 298
_refine_ls_number_reflns 7519
_refine_ls_number_restraints 0
_refine_ls_restrained_S_all 1.022
_refine_ls_R_factor_all 0.0574
_refine_ls_R_factor_gt 0.0341
_refine_ls_shift/su_max 0.002
_refine_ls_shift/su_mean 0.000
_refine_ls_structure_factor_coef Fsqd
_refine_ls_weighting_details 'calc w=1/[\s^2^(Fo^2^)+(0.0296P)^2^+0.0506P] where P=(Fo^2^+2Fc^2^)/3'
_refine_ls_weighting_scheme calc
_refine_ls_wR_factor_gt 0.0642
_refine_ls_wR_factor_ref 0.0716
_reflns_number_gt 5683
_reflns_number_total 7519
_reflns_threshold_expression >2sigma(I)
_cod_data_source_file om900970x_si_001.cif
_cod_data_source_block 3f
_cod_original_sg_symbol_H-M P-1
_cod_database_code 4067465

loop_
_symmetry_equiv_pos_as_xyz
'x, y, z'
'-x, -y, -z'

loop_
_atom_site_label
_atom_site_type_symbol
_atom_site_fract_x
_atom_site_fract_y
_atom_site_fract_z
_atom_site_U_iso_or_equiv
_atom_site_adp_type
_atom_site_occupancy
_atom_site_symmetry_multiplicity
_atom_site_calc_flag
_atom_site_refinement_flags
C1 C 0.2810(3) 0.09584(18) 0.36792(13) 0.0166(4) Uani 1 1 d .
O1 O 0.2456(2) 0.16259(12) 0.43341(9) 0.0190(3) Uani 1 1 d .
C2 C 0.2966(3) 0.28327(18) 0.40119(13) 0.0145(4) Uani 1 1 d .
N1 N 0.3668(2) 0.31545(15) 0.32092(11) 0.0164(3) Uani 1 1 d .
H1 H 0.4036 0.3930 0.2964 0.020 Uiso 1 1 calc R
Fe2 Fe 0.39085(4) 0.18928(3) 0.253466(18) 0.01403(7) Uani 1 1 d .
B3 B 0.4746(3) 0.0198(2) 0.35334(16) 0.0206(5) Uani 1 1 d .
H3 H 0.6001 0.0181 0.3911 0.025 Uiso 1 1 calc R
B4 B 0.2289(4) -0.0490(2) 0.39105(16) 0.0210(5) Uani 1 1 d .
H4 H 0.1640 -0.1025 0.4573 0.025 Uiso 1 1 calc R
B5 B 0.1270(3) 0.0766(2) 0.30504(16) 0.0187(5) Uani 1 1 d .
H5 H -0.0191 0.1193 0.3053 0.022 Uiso 1 1 calc R
B6 B 0.5082(3) 0.0110(2) 0.23887(16) 0.0206(5) Uani 1 1 d .
H6 H 0.6543 0.0204 0.2017 0.025 Uiso 1 1 calc R
B7 B 0.4029(4) -0.1194(2) 0.32573(16) 0.0228(5) Uani 1 1 d .
H7 H 0.4676 -0.2115 0.3560 0.027 Uiso 1 1 calc R
B8 B 0.1611(4) -0.0800(2) 0.29220(16) 0.0221(5) Uani 1 1 d .
H8 H 0.0338 -0.1403 0.2957 0.026 Uiso 1 1 calc R
B9 B 0.2570(3) 0.0518(2) 0.20333(16) 0.0200(5) Uani 1 1 d .
H9 H 0.2047 0.0930 0.1381 0.024 Uiso 1 1 calc R
C10 C 0.3518(3) -0.08495(19) 0.22727(14) 0.0223(5) Uani 1 1 d .
H10 H 0.3744 -0.1440 0.1830 0.027 Uiso 1 1 calc R
C3 C 0.2652(3) 0.36128(18) 0.46414(13) 0.0154(4) Uani 1 1 d .
C4 C 0.2118(3) 0.30666(19) 0.55227(13) 0.0177(4) Uani 1 1 d .
H4A H 0.1973 0.2185 0.5720 0.021 Uiso 1 1 calc R
C5 C 0.1793(3) 0.37972(19) 0.61180(14) 0.0191(4) Uani 1 1 d .
H5A H 0.1439 0.3424 0.6722 0.023 Uiso 1 1 calc R
C6 C 0.1994(3) 0.50817(19) 0.58136(13) 0.0173(4) Uani 1 1 d .
C7 C 0.2523(3) 0.56454(19) 0.49408(14) 0.0192(4) Uani 1 1 d .
H7A H 0.2659 0.6528 0.4747 0.023 Uiso 1 1 calc R
C8 C 0.2852(3) 0.49101(19) 0.43504(14) 0.0182(4) Uani 1 1 d .
H8A H 0.3214 0.5288 0.3748 0.022 Uiso 1 1 calc R
Br1 Br 0.14889(3) 0.610707(19) 0.661000(14) 0.02228(6) Uani 1 1 d .
C21 C 0.2914(3) 0.28738(19) 0.16194(14) 0.0201(4) Uani 1 1 d .
O21 O 0.2274(2) 0.34913(14) 0.10287(11) 0.0299(4) Uani 1 1 d .
C22 C 0.6260(3) 0.23646(18) 0.20369(13) 0.0177(4) Uani 1 1 d .
O22 O 0.7761(2) 0.26705(14) 0.17110(10) 0.0258(3) Uani 1 1 d .
Br2 Br 1.38762(3) 0.84888(2) 0.001199(14) 0.02553(6) Uani 1 1 d .
C11 C 1.1483(3) 0.77479(19) 0.05212(13) 0.0187(4) Uani 1 1 d .
C12 C 1.1199(3) 0.6492(2) 0.05757(14) 0.0230(5) Uani 1 1 d .
H12 H 1.2189 0.6011 0.0361 0.028 Uiso 1 1 calc R
C13 C 0.9448(3) 0.5951(2) 0.09490(14) 0.0231(5) Uani 1 1 d .
H13 H 0.9228 0.5092 0.0993 0.028 Uiso 1 1 calc R
C14 C 0.8018(3) 0.66717(19) 0.12574(14) 0.0194(4) Uani 1 1 d .
C15 C 0.8321(3) 0.7932(2) 0.12026(14) 0.0236(5) Uani 1 1 d .
H15 H 0.7334 0.8418 0.1415 0.028 Uiso 1 1 calc R
C16 C 1.0076(3) 0.8468(2) 0.08343(14) 0.0235(5) Uani 1 1 d .
H16 H 1.0309 0.9324 0.0797 0.028 Uiso 1 1 calc R
C17 C 0.6193(3) 0.61134(19) 0.16543(14) 0.0236(5) Uani 1 1 d .
N2 N 0.4755(3) 0.56697(18) 0.19750(14) 0.0324(5) Uani 1 1 d .

loop_
_atom_site_aniso_label
_atom_site_aniso_U_11
_atom_site_aniso_U_22
_atom_site_aniso_U_33
_atom_site_aniso_U_23
_atom_site_aniso_U_13
_atom_site_aniso_U_12
C1 0.0218(10) 0.0143(9) 0.0137(10) -0.0045(8) 0.0013(8) -0.0022(8)
O1 0.0280(8) 0.0129(7) 0.0155(7) -0.0047(6) 0.0041(6) -0.0046(6)
C2 0.0123(9) 0.0135(9) 0.0169(10) -0.0027(8) -0.0010(7) -0.0001(7)
N1 0.0180(8) 0.0127(8) 0.0174(9) -0.0033(7) 0.0018(7) -0.0031(6)
Fe2 0.01534(14) 0.01227(14) 0.01362(15) -0.00273(11) 0.00102(11) -0.00116(11)
B3 0.0234(12) 0.0150(11) 0.0217(13) -0.0019(10) -0.0009(10) 0.0004(9)
B4 0.0273(12) 0.0126(11) 0.0209(13) -0.0018(9) 0.0013(10) -0.0024(9)
B5 0.0191(11) 0.0157(11) 0.0208(12) -0.0041(10) -0.0006(9) -0.0031(9)
B6 0.0243(12) 0.0143(11) 0.0219(13) -0.0039(10) 0.0008(10) 0.0006(9)
B7 0.0279(13) 0.0163(11) 0.0228(13) -0.0046(10) 0.0012(10) 0.0018(10)
B8 0.0256(12) 0.0169(12) 0.0230(13) -0.0046(10) 0.0009(10) -0.0046(10)
B9 0.0242(12) 0.0170(11) 0.0184(12) -0.0039(10) -0.0011(10) -0.0032(9)
C10 0.0309(12) 0.0154(10) 0.0206(11) -0.0061(9) 0.0007(9) -0.0015(9)
C3 0.0127(9) 0.0173(10) 0.0172(10) -0.0064(8) -0.0016(8) -0.0009(7)
C4 0.0194(10) 0.0144(9) 0.0193(11) -0.0040(8) -0.0027(8) 0.0004(8)
C5 0.0220(10) 0.0203(10) 0.0150(10) -0.0045(8) -0.0017(8) -0.0024(8)
C6 0.0142(9) 0.0219(10) 0.0195(11) -0.0112(9) -0.0044(8) 0.0012(8)
C7 0.0202(10) 0.0144(10) 0.0229(11) -0.0048(8) -0.0019(8) -0.0006(8)
C8 0.0191(10) 0.0173(10) 0.0172(11) -0.0037(8) 0.0005(8) -0.0010(8)
Br1 0.02371(11) 0.02435(12) 0.02389(12) -0.01454(9) -0.00539(9) 0.00303(9)
C21 0.0208(10) 0.0159(10) 0.0237(12) -0.0062(9) 0.0003(9) -0.0006(8)
O21 0.0383(9) 0.0226(8) 0.0278(9) -0.0014(7) -0.0108(8) 0.0047(7)
C22 0.0218(10) 0.0154(10) 0.0174(10) -0.0065(8) -0.0028(8) -0.0002(8)
O22 0.0191(7) 0.0302(9) 0.0284(9) -0.0106(7) 0.0046(7) -0.0068(7)
Br2 0.02421(11) 0.03018(13) 0.02064(12) -0.00470(9) 0.00272(9) -0.01054(9)
C11 0.0203(10) 0.0193(10) 0.0148(10) -0.0011(8) -0.0012(8) -0.0050(8)
C12 0.0247(11) 0.0202(11) 0.0236(12) -0.0061(9) 0.0006(9) 0.0010(9)
C13 0.0245(11) 0.0158(10) 0.0278(12) -0.0041(9) 0.0000(9) -0.0034(8)
C14 0.0199(10) 0.0181(10) 0.0180(11) -0.0002(8) -0.0025(8) -0.0029(8)
C15 0.0231(11) 0.0202(11) 0.0273(12) -0.0077(9) 0.0012(9) 0.0008(9)
C16 0.0277(11) 0.0178(10) 0.0255(12) -0.0065(9) -0.0019(9) -0.0052(9)
C17 0.0245(11) 0.0189(11) 0.0251(12) -0.0010(9) -0.0045(9) 0.0030(9)
N2 0.0264(10) 0.0273(11) 0.0364(12) 0.0050(9) -0.0024(9) -0.0035(9)

loop_
_atom_type_symbol
_atom_type_description
_atom_type_scat_dispersion_real
_atom_type_scat_dispersion_imag
_atom_type_scat_source
C C 0.0033 0.0016 'International Tables Vol C Tables 4.2.6.8 and 6.1.1.4'
H H 0.0000 0.0000 'International Tables Vol C Tables 4.2.6.8 and 6.1.1.4'
B B 0.0013 0.0007 'International Tables Vol C Tables 4.2.6.8 and 6.1.1.4'
Br Br -0.2901 2.4595 'International Tables Vol C Tables 4.2.6.8 and 6.1.1.4'
Fe Fe 0.3463 0.8444 'International Tables Vol C Tables 4.2.6.8 and 6.1.1.4'
N N 0.0061 0.0033 'International Tables Vol C Tables 4.2.6.8 and 6.1.1.4'
O O 0.0106 0.0060 'International Tables Vol C Tables 4.2.6.8 and 6.1.1.4'

loop_
_geom_angle_atom_site_label_1
_geom_angle_atom_site_label_2
_geom_angle_atom_site_label_3
_geom_angle
O1 C1 B4 119.51(17)
O1 C1 B3 123.67(17)
B4 C1 B3 71.98(15)
O1 C1 B5 124.40(17)
B4 C1 B5 71.77(14)
B3 C1 B5 111.73(17)
O1 C1 Fe2 116.78(13)
B4 C1 Fe2 123.71(15)
B3 C1 Fe2 77.97(12)
B5 C1 Fe2 77.11(12)
C2 O1 C1 110.72(15)
N1 C2 O1 116.57(17)
N1 C2 C3 128.31(18)
O1 C2 C3 115.11(17)
C2 N1 Fe2 118.78(13)
C2 N1 H1 120.6
Fe2 N1 H1 120.6
C21 Fe2 C22 90.51(9)
C21 Fe2 C1 133.28(9)
C22 Fe2 C1 135.34(9)
C21 Fe2 N1 93.82(8)
C22 Fe2 N1 94.22(8)
C1 Fe2 N1 77.14(7)
C21 Fe2 B9 79.08(9)
C22 Fe2 B9 115.71(9)
C1 Fe2 B9 85.94(9)
N1 Fe2 B9 149.07(8)
C21 Fe2 B6 117.34(9)
C22 Fe2 B6 79.74(9)
C1 Fe2 B6 85.31(9)
N1 Fe2 B6 148.11(8)
B9 Fe2 B6 52.72(9)
C21 Fe2 B5 94.98(9)
C22 Fe2 B5 162.45(9)
C1 Fe2 B5 44.88(8)
N1 Fe2 B5 102.00(8)
B9 Fe2 B5 49.59(9)
B6 Fe2 B5 82.94(9)
C21 Fe2 B3 162.05(9)
C22 Fe2 B3 97.15(9)
C1 Fe2 B3 44.52(8)
N1 Fe2 B3 101.73(8)
B9 Fe2 B3 82.97(9)
B6 Fe2 B3 49.01(9)
B5 Fe2 B3 73.20(9)
C1 B3 B7 105.76(17)
C1 B3 B6 108.12(17)
B7 B3 B6 60.45(13)
C1 B3 B4 53.67(12)
B7 B3 B4 58.50(13)
B6 B3 B4 101.90(16)
C1 B3 Fe2 57.52(10)
B7 B3 Fe2 109.67(14)
B6 B3 Fe2 63.51(10)
B4 B3 Fe2 97.73(13)
C1 B3 H3 124.0
B7 B3 H3 120.6
B6 B3 H3 120.9
B4 B3 H3 129.9
Fe2 B3 H3 123.1
C1 B4 B7 106.44(17)
C1 B4 B8 106.57(17)
B7 B4 B8 61.72(14)
C1 B4 B5 54.49(12)
B7 B4 B5 101.70(16)
B8 B4 B5 58.50(13)
C1 B4 B3 54.34(12)
B7 B4 B3 58.59(13)
B8 B4 B3 101.95(16)
B5 B4 B3 90.20(14)
C1 B4 H4 123.4
B7 B4 H4 121.4
B8 B4 H4 121.3
B5 B4 H4 130.9
B3 B4 H4 130.8
C1 B5 B8 106.14(17)
C1 B5 B9 108.30(16)
B8 B5 B9 60.49(13)
C1 B5 B4 53.74(12)
B8 B5 B4 58.77(13)
B9 B5 B4 102.08(16)
C1 B5 Fe2 58.01(10)
B8 B5 Fe2 110.39(14)
B9 B5 Fe2 63.62(10)
B4 B5 Fe2 98.52(12)
C1 B5 H5 123.8
B8 B5 H5 120.2
B9 B5 H5 120.9
B4 B5 H5 129.6
Fe2 B5 H5 122.5
C10 B6 B7 54.77(13)
C10 B6 B3 107.60(17)
B7 B6 B3 58.99(13)
C10 B6 B9 53.27(12)
B7 B6 B9 88.78(15)
B3 B6 B9 101.96(16)
C10 B6 Fe2 114.08(15)
B7 B6 Fe2 111.63(14)
B3 B6 Fe2 67.47(11)
B9 B6 Fe2 63.48(10)
C10 B6 H6 122.3
B7 B6 H6 129.5
B3 B6 H6 120.4
B9 B6 H6 132.7
Fe2 B6 H6 112.6
C10 B7 B4 108.99(17)
C10 B7 B3 109.63(17)
B4 B7 B3 62.91(13)
C10 B7 B6 55.47(13)
B4 B7 B6 105.13(16)
B3 B7 B6 60.56(13)
C10 B7 B8 54.94(13)
B4 B7 B8 59.25(14)
B3 B7 B8 103.25(16)
B6 B7 B8 91.36(15)
C10 B7 H7 121.9
B4 B7 H7 119.5
B3 B7 H7 119.6
B6 B7 H7 129.3
B8 B7 H7 130.9
C10 B8 B5 109.37(17)
C10 B8 B4 108.26(18)
B5 B8 B4 62.73(13)
C10 B8 B9 55.32(13)
B5 B8 B9 60.85(13)
B4 B8 B9 105.17(16)
C10 B8 B7 54.36(13)
B5 B8 B7 102.78(16)
B4 B8 B7 59.03(13)
B9 B8 B7 91.01(15)
C10 B8 H8 122.3
B5 B8 H8 119.6
B4 B8 H8 119.8
B9 B8 H8 129.1
B7 B8 H8 131.3
C10 B9 B8 55.07(13)
C10 B9 B5 107.20(17)
B8 B9 B5 58.65(13)
C10 B9 B6 53.15(12)
B8 B9 B6 88.84(15)
B5 B9 B6 101.14(15)
C10 B9 Fe2 114.27(15)
B8 B9 Fe2 111.47(14)
B5 B9 Fe2 66.79(10)
B6 B9 Fe2 63.80(10)
C10 B9 H9 122.2
B8 B9 H9 129.4
B5 B9 H9 121.2
B6 B9 H9 132.8
Fe2 B9 H9 112.6
B7 C10 B8 70.70(15)
B7 C10 B6 69.76(15)
B8 C10 B6 110.14(18)
B7 C10 B9 110.32(17)
B8 C10 B9 69.61(15)
B6 C10 B9 73.58(15)
B7 C10 H10 125.5
B8 C10 H10 125.7
B6 C10 H10 124.2
B9 C10 H10 124.1
C4 C3 C8 119.75(18)
C4 C3 C2 120.23(17)
C8 C3 C2 120.01(18)
C5 C4 C3 120.57(18)
C5 C4 H4A 119.7
C3 C4 H4A 119.7
C6 C5 C4 118.63(19)
C6 C5 H5A 120.7
C4 C5 H5A 120.7
C7 C6 C5 121.83(18)
C7 C6 Br1 118.70(15)
C5 C6 Br1 119.47(16)
C6 C7 C8 119.25(19)
C6 C7 H7A 120.4
C8 C7 H7A 120.4
C7 C8 C3 119.97(19)
C7 C8 H8A 120.0
C3 C8 H8A 120.0
O21 C21 Fe2 179.21(19)
O22 C22 Fe2 179.4(2)
C16 C11 C12 121.78(19)
C16 C11 Br2 119.20(15)
C12 C11 Br2 119.02(16)
C13 C12 C11 119.0(2)
C13 C12 H12 120.5
C11 C12 H12 120.5
C12 C13 C14 119.67(19)
C12 C13 H13 120.2
C14 C13 H13 120.2
C13 C14 C15 120.93(19)
C13 C14 C17 120.06(19)
C15 C14 C17 119.00(19)
C16 C15 C14 119.3(2)
C16 C15 H15 120.4
C14 C15 H15 120.4
C11 C16 C15 119.39(19)
C11 C16 H16 120.3
C15 C16 H16 120.3
N2 C17 C14 179.4(2)

loop_
_geom_bond_atom_site_label_1
_geom_bond_atom_site_label_2
_geom_bond_distance
C1 O1 1.416(2)
C1 B4 1.593(3)
C1 B3 1.607(3)
C1 B5 1.609(3)
C1 Fe2 1.933(2)
O1 C2 1.345(2)
C2 N1 1.277(2)
C2 C3 1.471(3)
N1 Fe2 1.9545(16)
N1 H1 0.8800
Fe2 C21 1.781(2)
Fe2 C22 1.783(2)
Fe2 B9 2.166(2)
Fe2 B6 2.172(2)
Fe2 B5 2.222(2)
Fe2 B3 2.242(2)
B3 B7 1.803(3)
B3 B6 1.832(4)
B3 B4 1.881(3)
B3 H3 1.1200
B4 B7 1.801(3)
B4 B8 1.805(3)
B4 B5 1.877(3)
B4 H4 1.1200
B5 B8 1.800(3)
B5 B9 1.841(3)
B5 H5 1.1200
B6 C10 1.607(3)
B6 B7 1.830(3)
B6 B9 1.926(3)
B6 H6 1.1200
B7 C10 1.593(3)
B7 B8 1.850(4)
B7 H7 1.1200
B8 C10 1.605(3)
B8 B9 1.835(3)
B8 H8 1.1200
B9 C10 1.609(3)
B9 H9 1.1200
C10 H10 1.0699
C3 C4 1.388(3)
C3 C8 1.397(3)
C4 C5 1.387(3)
C4 H4A 0.9500
C5 C6 1.385(3)
C5 H5A 0.9500
C6 C7 1.380(3)
C6 Br1 1.8994(19)
C7 C8 1.385(3)
C7 H7A 0.9500
C8 H8A 0.9500
C21 O21 1.142(2)
C22 O22 1.143(2)
Br2 C11 1.895(2)
C11 C16 1.381(3)
C11 C12 1.387(3)
C12 C13 1.387(3)
C12 H12 0.9500
C13 C14 1.389(3)
C13 H13 0.9500
C14 C15 1.395(3)
C14 C17 1.446(3)
C15 C16 1.386(3)
C15 H15 0.9500
C16 H16 0.9500
C17 N2 1.144(3)
